data_7219004
loop_
_publ_author_name
'Dey, Chandan'
'Banerjee, Rahul'
'Kundu, Tanay'
'Aiyappa, Harshitha Barike'

_publ_section_title
;
 Phosphate Enriched Polyoxometalate Based Ionic Salts for Proton
 Conduction
;
_journal_name_full 'RSC Adv.'
_journal_paper_doi 10.1039/C4RA07598F
_journal_year 2014
_chemical_formula_moiety 'H8 Mo12 Ni O62 P8, C10 H10 N2, 5(O)'
_chemical_formula_sum 'C10 H18 Mo12 N2 Ni O67 P8'
_chemical_formula_weight 2695.99
_space_group_crystal_system monoclinic
_space_group_IT_number 14
_space_group_name_Hall '-P 2ybc'
_space_group_name_H-M_alt 'P 1 21/c 1'
_symmetry_Int_Tables_number 14
_symmetry_space_group_name_Hall '-P 2ybc'
_symmetry_space_group_name_H-M 'P 1 21/c 1'
_audit_creation_date 2014-11-22
_audit_creation_method
;
Olex2 1.2
(compiled 2014.11.20 svn.r3092 for OlexSys, GUI svn.r4949)
;
_audit_update_record
;
2014-11-23 deposited with the CCDC.
2014-12-02 downloaded from the CCDC.
;
_cell_angle_alpha 90
_cell_angle_beta 92.441(6)
_cell_angle_gamma 90
_cell_formula_units_Z 4
_cell_length_a 14.559(6)
_cell_length_b 23.664(9)
_cell_length_c 23.421(9)
_cell_measurement_reflns_used 8816
_cell_measurement_temperature 293(2)
_cell_measurement_theta_max 0.00
_cell_measurement_theta_min 0.00
_cell_volume 8062(5)
_computing_cell_refinement 'SAINT v6.45A (Bruker, 2003)'
_computing_data_reduction 'SAINT v6.45A (Bruker, 2003)'
_computing_molecular_graphics 'Olex2 (Dolomanov et al., 2009)'
_computing_publication_material 'Olex2 (Dolomanov et al., 2009)'
_computing_structure_refinement 'olex2.refine (Bourhis et al., 2015)'
_diffrn_ambient_temperature 293(2)
_diffrn_measured_fraction_theta_full 0.9958
_diffrn_measured_fraction_theta_max 0.9309
_diffrn_measurement_device_type 'CCD area detector'
_diffrn_measurement_method 'phi and omega scans'
_diffrn_radiation_monochromator graphite
_diffrn_radiation_type 'Mo K\a'
_diffrn_radiation_wavelength 0.71073
_diffrn_reflns_av_R_equivalents 0.1095
_diffrn_reflns_av_unetI/netI 0.0643
_diffrn_reflns_limit_h_max 18
_diffrn_reflns_limit_h_min -18
_diffrn_reflns_limit_k_max 30
_diffrn_reflns_limit_k_min -30
_diffrn_reflns_limit_l_max 30
_diffrn_reflns_limit_l_min -31
_diffrn_reflns_number 90583
_diffrn_reflns_theta_full 25.0000
_diffrn_reflns_theta_max 28.38
_diffrn_reflns_theta_min 1.72
_exptl_absorpt_coefficient_mu 2.292
_exptl_absorpt_correction_T_max 1
_exptl_absorpt_correction_T_min 0.585066
_exptl_absorpt_correction_type multi-scan
_exptl_absorpt_process_details
;
SADABS v.2.10 (Bruker,2003) was used for absorption correction.
R(int) was 0.0870 before and 0.0379 after correction.
The Ratio of minimum to maximum transmission is 0.5851.
The \l/2 correction factor is 0.0015.
;
_exptl_crystal_colour brown
_exptl_crystal_density_diffrn 2.2211
_exptl_crystal_description block
_exptl_crystal_F_000 5044.9916
_exptl_crystal_size_max 0.38
_exptl_crystal_size_mid 0.31
_exptl_crystal_size_min 0.27
_refine_diff_density_max 4.7298
_refine_diff_density_min -1.4900
_refine_diff_density_rms 0.3472
_refine_ls_d_res_high 0.7476
_refine_ls_d_res_low 11.8322
_refine_ls_extinction_expression Fc^*^=kFc[1+0.001xFc^2^\l^3^/sin(2\q)]^-1/4^
_refine_ls_goodness_of_fit_ref 1.0820
_refine_ls_hydrogen_treatment mixed
_refine_ls_matrix_type full
_refine_ls_number_constraints 35
_refine_ls_number_parameters 884
_refine_ls_number_reflns 18817
_refine_ls_number_restraints 3
_refine_ls_restrained_S_all 1.0819
_refine_ls_R_factor_all 0.0801
_refine_ls_R_factor_gt 0.0657
_refine_ls_shift/su_max 0.1535
_refine_ls_shift/su_mean 0.0028
_refine_ls_structure_factor_coef Fsqd
_refine_ls_weighting_details 'w=1/[\s^2^(Fo^2^)+(0.1110P)^2^+52.7970P] where P=(Fo^2^+2Fc^2^)/3'
_refine_ls_weighting_scheme calc
_refine_ls_wR_factor_gt 0.1892
_refine_ls_wR_factor_ref 0.2004
_reflns_Friedel_coverage 0.0
_reflns_limit_h_max 18
_reflns_limit_h_min -18
_reflns_limit_k_max 30
_reflns_limit_k_min 0
_reflns_limit_l_max 31
_reflns_limit_l_min 0
_reflns_number_gt 15078
_reflns_number_total 18817
_reflns_threshold_expression I>=2u(I)
_cod_data_source_file c4ra07598f2.cif
_cod_data_source_block Ni-POM-BP
_cod_database_code 7219004
_olex2_refinement_description
;
1. Fixed Uiso
 At 1.2 times of:
  All C(H) groups, All N(H) groups
 At 1.5 times of:
  All O(H) groups
2. Restrained distances
 O29-H29
 0.85 with sigma of 0.01
 P8-H29
 1.966695 with sigma of 0.02
 Mo12-H29
 2.553208 with sigma of 0.02
3.a Aromatic/amide H refined with riding coordinates:
 C1(H1), C2(H2), C3(H3), C5(H5), C7(H7), C9(H9), C10(H10), C11(H11), N1(H1a),
 N2(H2a)
3.b Idealised tetrahedral OH refined as rotating group:
 O15(H15), O24(H24), O27(H27), O50(H50), O52(H52), O55(H55), O58(H58)
;
_olex2_submission_special_instructions 'No special instructions were received'

loop_
_space_group_symop_id
_space_group_symop_operation_xyz
1 x,y,z
2 -x,y+1/2,-z+1/2
3 -x,-y,-z
4 x,-y-1/2,z-1/2

loop_
_atom_site_label
_atom_site_type_symbol
_atom_site_fract_x
_atom_site_fract_y
_atom_site_fract_z
_atom_site_U_iso_or_equiv
_atom_site_adp_type
_atom_site_occupancy
_atom_site_site_symmetry_order
_atom_site_refinement_flags_posn
_atom_site_refinement_flags_adp
_atom_site_refinement_flags_occupancy
C1 C 0.4958(7) 0.5802(5) 0.6559(5) 0.051(3) Uani 1.000000 1 . . .
H1 H 0.4635(7) 0.6016(5) 0.6817(5) 0.062(3) Uiso 1.000000 1 R . .
C2 C 0.4405(9) 0.3446(6) 0.6309(6) 0.063(4) Uani 1.000000 1 . . .
H2 H 0.4117(9) 0.3238(6) 0.6587(6) 0.075(4) Uiso 1.000000 1 R . .
C3 C 0.4636(8) 0.3990(6) 0.6409(5) 0.056(3) Uani 1.000000 1 . . .
H3 H 0.4510(8) 0.4152(6) 0.6759(5) 0.067(4) Uiso 1.000000 1 R . .
C4 C 0.5061(7) 0.4315(5) 0.5997(4) 0.040(2) Uani 1.000000 1 . . .
C5 C 0.5241(8) 0.4054(5) 0.5485(5) 0.052(3) Uani 1.000000 1 . . .
H5 H 0.5510(8) 0.4257(5) 0.5197(5) 0.062(3) Uiso 1.000000 1 R . .
C6 C 0.5262(6) 0.4923(5) 0.6087(4) 0.042(2) Uani 1.000000 1 . . .
C7 C 0.4786(7) 0.5223(5) 0.6494(5) 0.047(3) Uani 1.000000 1 . . .
H7 H 0.4362(7) 0.5042(5) 0.6717(5) 0.057(3) Uiso 1.000000 1 R . .
C9 C 0.6086(7) 0.5761(6) 0.5863(5) 0.051(3) Uani 1.000000 1 . . .
H9 H 0.6529(7) 0.5946(6) 0.5659(5) 0.062(3) Uiso 1.000000 1 R . .
C10 C 0.5922(7) 0.5191(5) 0.5782(4) 0.047(3) Uani 1.000000 1 . . .
H10 H 0.6257(7) 0.4989(5) 0.5521(4) 0.056(3) Uiso 1.000000 1 R . .
C11 C 0.5023(10) 0.3493(6) 0.5402(6) 0.064(4) Uani 1.000000 1 . . .
H11 H 0.5179(10) 0.3317(6) 0.5065(6) 0.077(4) Uiso 1.000000 1 R . .
Mo1 Mo 0.33204(5) 0.52979(3) 0.87682(3) 0.02251(16) Uani 1.000000 1 . . .
Mo2 Mo 0.11585(5) 0.41935(3) 0.38351(3) 0.02252(16) Uani 1.000000 1 . . .
Mo3 Mo 0.45919(5) 0.60618(3) 0.88039(3) 0.02418(16) Uani 1.000000 1 . . .
Mo4 Mo 0.16280(5) 0.56360(3) 0.39650(3) 0.02348(16) Uani 1.000000 1 . . .
Mo5 Mo 0.22801(5) 0.52239(3) 0.58559(3) 0.02302(16) Uani 1.000000 1 . . .
Mo6 Mo 0.38971(5) 0.38895(3) 0.90270(3) 0.02483(16) Uani 1.000000 1 . . .
Mo7 Mo 0.19466(5) 0.41528(3) 0.57509(3) 0.02267(16) Uani 1.000000 1 . . .
Mo8 Mo 0.03046(5) 0.63396(3) 0.41469(3) 0.02389(16) Uani 1.000000 1 . . .
Mo9 Mo -0.04988(5) 0.38257(3) 0.39226(3) 0.02305(16) Uani 1.000000 1 . . .
Mo10 Mo 0.55880(5) 0.36158(3) 0.92765(3) 0.02975(18) Uani 1.000000 1 . . .
Mo11 Mo 0.68680(5) 0.56965(4) 0.91319(3) 0.02813(17) Uani 1.000000 1 . . .
Mo12 Mo 0.72945(5) 0.46511(4) 0.93320(3) 0.03142(19) Uani 1.000000 1 D . .
N1 N 0.4596(7) 0.3197(4) 0.5791(4) 0.056(3) Uani 1.000000 1 . . .
H1a H 0.4438(7) 0.2853(4) 0.5723(4) 0.067(3) Uiso 1.000000 1 R . .
N2 N 0.5592(7) 0.6041(5) 0.6245(5) 0.059(3) Uani 1.000000 1 . . .
H2a H 0.5693(7) 0.6397(5) 0.6288(5) 0.070(3) Uiso 1.000000 1 R . .
Ni1 Ni 0.5 0.5 1.0 0.0223(3) Uani 1.000000 2 S T P
Ni2 Ni 0.0 0.5 0.5 0.0198(3) Uani 1.000000 2 S T P
O1 O 0.4286(4) 0.5471(2) 0.9357(2) 0.0234(11) Uani 1.000000 1 . . .
O2 O 0.4787(4) 0.4198(2) 0.9609(2) 0.0241(11) Uani 1.000000 1 . . .
O3 O 0.3839(4) 0.5753(3) 0.8173(2) 0.0273(12) Uani 1.000000 1 . . .
O4 O 0.7831(13) 0.3277(8) 0.8098(8) 0.154(6) Uiso 1.000000 1 . . .
O5 O 0.2609(4) 0.4876(3) 0.8132(2) 0.0298(13) Uani 1.000000 1 . . .
O6 O 0.5635(4) 0.5393(2) 0.8558(2) 0.0247(12) Uani 1.000000 1 . . .
O7 O 0.6963(5) 0.6218(3) 0.8436(3) 0.0386(15) Uani 1.000000 1 . . .
O8 O 0.6340(4) 0.5137(3) 0.9658(2) 0.0270(12) Uani 1.000000 1 . . .
O9 O 0.4811(4) 0.3481(3) 0.8601(2) 0.0327(14) Uani 1.000000 1 . . .
O10 O 0.6042(4) 0.4385(3) 0.8769(2) 0.0274(12) Uani 1.000000 1 . . .
O11 O 0.6670(4) 0.3985(3) 0.9757(2) 0.0341(14) Uani 1.000000 1 . . .
O12 O 0.7535(4) 0.5146(3) 0.8696(2) 0.0370(15) Uani 1.000000 1 . . .
O13 O 0.3064(5) 0.3844(3) 0.8296(3) 0.0343(14) Uani 1.000000 1 . . .
O14 O 0.5759(4) 0.6208(3) 0.9328(2) 0.0268(12) Uani 1.000000 1 . . .
O15 O 0.3249(5) 0.4278(3) 0.7351(2) 0.0396(16) Uani 1.000000 1 . . .
H15 H 0.2931(16) 0.421(5) 0.7062(8) 0.059(2) Uiso 1.000000 1 GR . .
O16 O 0.5307(4) 0.6509(3) 0.8209(3) 0.0358(14) Uani 1.000000 1 . . .
O17 O 0.7667(5) 0.6013(3) 0.9559(3) 0.0396(16) Uani 1.000000 1 . . .
O18 O 0.6603(5) 0.7191(3) 0.8074(3) 0.0464(17) Uani 1.000000 1 . . .
O19 O 0.3979(4) 0.6612(3) 0.9038(3) 0.0349(14) Uani 1.000000 1 . . .
O20 O 0.4405(4) 0.4652(2) 0.8526(2) 0.0250(12) Uani 1.000000 1 . . .
O21 O 0.8192(5) 0.4737(4) 0.9789(3) 0.0475(19) Uani 1.000000 1 . . .
O22 O 0.3348(5) 0.3387(3) 0.9394(3) 0.0378(15) Uani 1.000000 1 . . .
O23 O 0.1668(4) 0.4092(3) 0.7696(3) 0.0339(14) Uani 1.000000 1 . . .
O24 O 0.5532(4) 0.4673(3) 0.7757(2) 0.0320(14) Uani 1.000000 1 . . .
H24 H 0.584(7) 0.493(3) 0.7627(11) 0.048(2) Uiso 1.000000 1 GR . .
O25 O 0.2435(4) 0.5687(3) 0.8994(3) 0.0307(13) Uani 1.000000 1 . . .
O26 O 0.5422(5) 0.3049(3) 0.9694(3) 0.0404(16) Uani 1.000000 1 . . .
O27 O 0.6416(6) 0.6367(3) 0.7430(3) 0.0431(17) Uani 1.000000 1 . . .
H27 H 0.632(9) 0.6026(11) 0.7412(12) 0.065(2) Uiso 1.000000 1 GR . .
O28 O 0.6628(5) 0.3251(3) 0.8820(3) 0.0454(17) Uani 1.000000 1 . . .
O29 O 0.7871(5) 0.4027(4) 0.8859(3) 0.0481(19) Uani 1.000000 1 D . .
O30 O 0.3060(4) 0.4568(3) 0.9234(2) 0.0264(12) Uani 1.000000 1 . . .
O31 O 0.0273(4) 0.3893(3) 0.3277(2) 0.0285(13) Uani 1.000000 1 . . .
O32 O 0.0675(4) 0.5633(2) 0.4542(2) 0.0233(11) Uani 1.000000 1 . . .
O33 O 0.1364(4) 0.4815(2) 0.5360(2) 0.0227(11) Uani 1.000000 1 . . .
O34 O 0.0260(4) 0.4332(2) 0.4431(2) 0.0213(11) Uani 1.000000 1 . . .
O35 O 0.1949(4) 0.4820(2) 0.4255(2) 0.0238(11) Uani 1.000000 1 . . .
O36 O 0.1942(4) 0.4359(3) 0.3152(3) 0.0329(14) Uani 1.000000 1 . . .
O37 O 0.3185(4) 0.5279(3) 0.5432(3) 0.0332(14) Uani 1.000000 1 . . .
O38 O 0.1609(4) 0.5962(2) 0.5577(2) 0.0257(12) Uani 1.000000 1 . . .
O39 O 0.1760(4) 0.3640(3) 0.4100(3) 0.0339(14) Uani 1.000000 1 . . .
O40 O 0.2797(4) 0.5723(3) 0.6515(3) 0.0343(14) Uani 1.000000 1 . . .
O41 O 0.2577(4) 0.4588(3) 0.6351(2) 0.0273(12) Uani 1.000000 1 . . .
O42 O -0.1518(4) 0.3573(3) 0.3328(3) 0.0343(14) Uani 1.000000 1 . . .
O43 O 0.0584(4) 0.5043(2) 0.3530(2) 0.0235(11) Uani 1.000000 1 . . .
O44 O 0.2769(4) 0.3977(3) 0.5305(2) 0.0309(13) Uani 1.000000 1 . . .
O45 O 0.0874(4) 0.3683(2) 0.5371(2) 0.0260(12) Uani 1.000000 1 . . .
O46 O 0.0708(4) 0.4268(2) 0.6328(2) 0.0245(12) Uani 1.000000 1 . . .
O47 O 0.3355(4) 0.4722(3) 0.2729(3) 0.0326(14) Uani 1.000000 1 . . .
O48 O 0.1029(4) 0.5311(2) 0.6401(2) 0.0233(11) Uani 1.000000 1 . . .
O49 O -0.0469(4) 0.6902(3) 0.3661(3) 0.0345(14) Uani 1.000000 1 . . .
O50 O 0.1794(5) 0.5022(4) 0.2318(3) 0.0478(19) Uani 1.000000 1 . . .
H50 H 0.211(3) 0.498(6) 0.2041(6) 0.072(3) Uiso 1.000000 1 GR . .
O51 O 0.2495(4) 0.5963(3) 0.4313(3) 0.0355(14) Uani 1.000000 1 . . .
O52 O -0.1540(6) 0.6878(3) 0.2772(3) 0.0457(18) Uani 1.000000 1 . . .
H52 H -0.156(10) 0.6541(3) 0.2691(3) 0.069(3) Uiso 1.000000 1 GR . .
O53 O 0.0880(4) 0.6827(3) 0.4542(3) 0.0344(14) Uani 1.000000 1 . . .
O54 O -0.0292(4) 0.3182(3) 0.4200(3) 0.0329(13) Uani 1.000000 1 . . .
O55 O -0.0560(4) 0.5225(3) 0.2728(2) 0.0309(13) Uani 1.000000 1 . . .
H55 H -0.019(5) 0.546(4) 0.2611(6) 0.046(2) Uiso 1.000000 1 GR . .
O56 O -0.1793(5) 0.7556(3) 0.3537(3) 0.0423(16) Uani 1.000000 1 . . .
O58 O 0.2437(8) 0.6070(5) 0.7485(3) 0.088(4) Uani 1.000000 1 . . .
H58 H 0.286(9) 0.585(7) 0.757(2) 0.132(6) Uiso 1.000000 1 GR . .
O59 O 0.3183(7) 0.6703(4) 0.6785(6) 0.090(4) Uani 1.000000 1 . . .
O60 O 0.2339(4) 0.5395(3) 0.3257(3) 0.0329(14) Uani 1.000000 1 . . .
O61 O 0.8289(13) 0.3059(8) 0.9136(8) 0.151(6) Uiso 1.000000 1 . . .
O62 O 0.9062(10) 0.3888(8) 0.7675(6) 0.138(6) Uani 1.000000 1 . . .
O63 O 0.5735(10) 0.7145(6) 0.6206(6) 0.116(4) Uiso 1.000000 1 . . .
O65 O 0.1031(4) 0.6212(3) 0.3489(2) 0.0288(12) Uani 1.000000 1 . . .
O66 O 0.5550(12) 0.3220(7) 0.7573(7) 0.143(6) Uiso 1.000000 1 . . .
O67 O 0.6541(16) 0.7716(10) 0.7087(10) 0.191(8) Uiso 1.000000 1 . . .
P1 P 0.54073(14) 0.47762(9) 0.84006(8) 0.0242(4) Uani 1.000000 1 . . .
P2 P -0.04350(14) 0.51746(9) 0.33840(8) 0.0225(4) Uani 1.000000 1 . . .
P3 P 0.26333(15) 0.42772(10) 0.78811(8) 0.0268(4) Uani 1.000000 1 . . .
P4 P 0.23718(15) 0.48717(11) 0.28793(9) 0.0296(5) Uani 1.000000 1 . . .
P5 P 0.24697(17) 0.62241(12) 0.68485(10) 0.0367(6) Uani 1.000000 1 . . .
P6 P -0.14607(16) 0.69470(10) 0.34333(9) 0.0301(5) Uani 1.000000 1 . . .
P7 P 0.63198(17) 0.65717(11) 0.80598(9) 0.0324(5) Uani 1.000000 1 . . .
P8 P 0.7621(3) 0.34192(15) 0.87299(18) 0.0715(12) Uani 1.000000 1 D . .
O74 O 0.3375(14) 0.2577(8) 0.5390(8) 0.158(7) Uiso 1.000000 1 . . .
O1a O 0.2097(4) 0.3477(3) 0.6295(3) 0.0314(13) Uani 1.000000 1 . . .
H29 H 0.837(5) 0.4110(19) 0.870(5) 0.072(3) Uiso 1.000000 1 DR . .

loop_
_atom_site_aniso_label
_atom_site_aniso_U_11
_atom_site_aniso_U_22
_atom_site_aniso_U_33
_atom_site_aniso_U_12
_atom_site_aniso_U_13
_atom_site_aniso_U_23
C1 0.034(5) 0.071(8) 0.049(6) 0.006(5) -0.004(5) -0.019(6)
C2 0.065(8) 0.068(9) 0.057(7) 0.013(7) 0.030(6) 0.017(6)
C3 0.050(6) 0.085(9) 0.034(6) 0.020(6) 0.016(5) -0.001(6)
C4 0.033(5) 0.055(6) 0.033(5) 0.011(4) 0.006(4) -0.000(4)
C5 0.059(7) 0.064(7) 0.034(5) 0.000(6) 0.014(5) -0.001(5)
C6 0.022(4) 0.078(8) 0.027(4) 0.010(5) -0.003(3) -0.004(5)
C7 0.023(4) 0.076(8) 0.044(6) 0.000(5) 0.003(4) -0.007(5)
C9 0.033(5) 0.071(8) 0.050(6) -0.004(5) 0.006(5) -0.005(6)
C10 0.033(5) 0.074(8) 0.034(5) 0.003(5) 0.003(4) -0.003(5)
C11 0.075(9) 0.065(8) 0.055(7) 0.020(7) 0.031(6) 0.001(6)
Mo1 0.0243(3) 0.0295(4) 0.0133(3) 0.0013(3) -0.0033(2) 0.0012(2)
Mo2 0.0209(3) 0.0325(4) 0.0141(3) 0.0051(3) 0.0005(2) -0.0031(2)
Mo3 0.0275(4) 0.0309(4) 0.0138(3) -0.0008(3) -0.0024(2) 0.0022(3)
Mo4 0.0213(3) 0.0327(4) 0.0166(3) 0.0033(3) 0.0027(2) 0.0018(3)
Mo5 0.0191(3) 0.0343(4) 0.0154(3) 0.0032(3) -0.0035(2) -0.0022(3)
Mo6 0.0318(4) 0.0296(4) 0.0127(3) 0.0037(3) -0.0037(3) -0.0003(2)
Mo7 0.0208(3) 0.0328(4) 0.0141(3) 0.0070(3) -0.0026(2) -0.0008(3)
Mo8 0.0238(3) 0.0300(4) 0.0177(3) 0.0043(3) 0.0003(2) 0.0012(3)
Mo9 0.0224(3) 0.0304(4) 0.0160(3) 0.0035(3) -0.0034(2) -0.0034(3)
Mo10 0.0363(4) 0.0367(4) 0.0161(3) 0.0127(3) 0.0001(3) 0.0007(3)
Mo11 0.0243(3) 0.0458(4) 0.0142(3) -0.0026(3) 0.0003(2) 0.0015(3)
Mo12 0.0258(4) 0.0530(5) 0.0157(3) 0.0105(3) 0.0025(3) 0.0020(3)
N1 0.070(7) 0.042(5) 0.057(6) 0.017(5) 0.025(5) 0.005(4)
N2 0.051(6) 0.060(7) 0.064(7) -0.000(5) -0.009(5) -0.009(5)
Ni1 0.0229(7) 0.0328(8) 0.0110(6) 0.0032(6) -0.0013(5) 0.0009(5)
Ni2 0.0179(6) 0.0306(7) 0.0108(6) 0.0037(5) -0.0006(5) -0.0015(5)
O1 0.026(3) 0.032(3) 0.011(2) -0.000(2) -0.003(2) -0.001(2)
O2 0.026(3) 0.032(3) 0.015(2) 0.006(2) -0.000(2) -0.001(2)
O3 0.029(3) 0.034(3) 0.018(3) 0.002(2) -0.005(2) 0.004(2)
O5 0.033(3) 0.033(3) 0.023(3) -0.002(3) -0.012(2) -0.001(2)
O6 0.026(3) 0.033(3) 0.014(2) 0.001(2) 0.000(2) 0.002(2)
O7 0.036(4) 0.053(4) 0.027(3) -0.009(3) -0.000(3) 0.003(3)
O8 0.025(3) 0.040(3) 0.016(3) 0.000(2) 0.003(2) 0.001(2)
O9 0.043(4) 0.040(4) 0.015(3) 0.010(3) -0.002(2) -0.010(2)
O10 0.027(3) 0.038(3) 0.017(3) 0.008(2) 0.001(2) -0.001(2)
O11 0.035(3) 0.050(4) 0.018(3) 0.013(3) -0.002(2) 0.003(3)
O12 0.032(3) 0.062(4) 0.017(3) 0.006(3) 0.003(2) 0.004(3)
O13 0.046(4) 0.034(3) 0.022(3) 0.006(3) -0.011(3) -0.003(2)
O14 0.025(3) 0.040(3) 0.016(3) -0.003(2) -0.002(2) -0.003(2)
O15 0.037(4) 0.067(5) 0.014(3) 0.005(3) -0.006(2) 0.002(3)
O16 0.036(3) 0.044(4) 0.027(3) -0.006(3) -0.005(3) 0.009(3)
O17 0.036(3) 0.060(4) 0.023(3) -0.008(3) 0.000(3) 0.002(3)
O18 0.048(4) 0.042(4) 0.050(4) -0.011(3) 0.008(3) -0.003(3)
O19 0.038(3) 0.038(4) 0.028(3) -0.001(3) -0.003(3) 0.001(3)
O20 0.027(3) 0.032(3) 0.016(3) 0.002(2) 0.001(2) 0.000(2)
O21 0.032(4) 0.079(6) 0.031(4) 0.010(3) 0.001(3) 0.012(3)
O22 0.051(4) 0.034(3) 0.027(3) 0.001(3) -0.003(3) 0.006(3)
O23 0.035(3) 0.037(3) 0.028(3) 0.003(3) -0.011(3) -0.004(3)
O24 0.035(3) 0.044(4) 0.017(3) -0.005(3) 0.005(2) -0.004(2)
O25 0.025(3) 0.035(3) 0.032(3) 0.003(2) -0.001(2) -0.004(3)
O26 0.049(4) 0.043(4) 0.029(3) 0.014(3) -0.001(3) 0.007(3)
O27 0.061(5) 0.046(4) 0.023(3) 0.010(4) 0.003(3) 0.001(3)
O28 0.054(4) 0.047(4) 0.035(4) 0.018(3) 0.005(3) -0.002(3)
O29 0.037(4) 0.074(5) 0.035(4) 0.018(4) 0.013(3) -0.005(3)
O30 0.029(3) 0.032(3) 0.018(3) 0.003(2) 0.001(2) 0.003(2)
O31 0.028(3) 0.043(4) 0.014(3) 0.003(3) -0.002(2) -0.006(2)
O32 0.022(3) 0.030(3) 0.018(3) 0.004(2) 0.001(2) 0.002(2)
O33 0.023(3) 0.031(3) 0.014(2) 0.004(2) -0.002(2) -0.000(2)
O34 0.023(3) 0.029(3) 0.011(2) 0.001(2) 0.0003(19) -0.003(2)
O35 0.019(3) 0.034(3) 0.019(3) -0.000(2) 0.001(2) -0.002(2)
O36 0.030(3) 0.045(4) 0.024(3) 0.003(3) 0.011(2) -0.004(3)
O37 0.028(3) 0.044(4) 0.027(3) 0.002(3) 0.003(2) -0.002(3)
O38 0.022(3) 0.035(3) 0.020(3) 0.005(2) -0.002(2) 0.000(2)
O39 0.029(3) 0.046(4) 0.026(3) 0.008(3) -0.005(2) -0.002(3)
O40 0.026(3) 0.049(4) 0.027(3) 0.004(3) -0.010(2) -0.009(3)
O41 0.028(3) 0.040(3) 0.014(2) 0.010(3) -0.004(2) -0.000(2)
O42 0.033(3) 0.044(4) 0.025(3) 0.001(3) -0.013(2) -0.009(3)
O43 0.021(3) 0.035(3) 0.014(2) 0.006(2) 0.000(2) -0.001(2)
O44 0.029(3) 0.043(4) 0.021(3) 0.009(3) 0.002(2) -0.004(2)
O45 0.028(3) 0.031(3) 0.019(3) 0.008(2) -0.001(2) 0.001(2)
O46 0.017(3) 0.039(3) 0.017(3) 0.007(2) 0.001(2) 0.003(2)
O47 0.028(3) 0.047(4) 0.024(3) 0.009(3) 0.012(2) 0.002(3)
O48 0.022(3) 0.030(3) 0.018(3) 0.006(2) -0.001(2) 0.000(2)
O49 0.036(3) 0.033(3) 0.034(3) 0.007(3) -0.002(3) 0.009(3)
O50 0.041(4) 0.083(5) 0.020(3) 0.021(4) 0.004(3) 0.001(3)
O51 0.026(3) 0.044(4) 0.036(3) -0.003(3) -0.003(3) -0.004(3)
O52 0.076(5) 0.044(4) 0.017(3) -0.012(4) -0.006(3) 0.002(3)
O53 0.036(3) 0.031(3) 0.036(3) 0.003(3) -0.002(3) -0.005(3)
O54 0.035(3) 0.033(3) 0.031(3) 0.003(3) -0.003(3) -0.001(3)
O55 0.036(3) 0.044(4) 0.013(3) 0.010(3) -0.001(2) 0.001(2)
O56 0.045(4) 0.032(3) 0.049(4) 0.012(3) -0.009(3) -0.003(3)
O58 0.105(8) 0.124(9) 0.033(4) 0.070(7) -0.010(5) -0.004(5)
O59 0.052(5) 0.055(6) 0.162(11) -0.006(4) -0.014(6) -0.039(6)
O60 0.035(3) 0.040(3) 0.026(3) 0.005(3) 0.014(3) 0.007(3)
O62 0.105(10) 0.227(18) 0.086(9) 0.039(11) 0.030(8) 0.057(10)
O65 0.031(3) 0.035(3) 0.020(3) 0.005(3) 0.001(2) 0.006(2)
P1 0.0255(10) 0.0370(12) 0.0101(8) 0.0035(9) 0.0013(7) 0.0000(8)
P2 0.0221(9) 0.0340(11) 0.0113(8) 0.0061(8) -0.0015(7) 0.0000(7)
P3 0.0308(11) 0.0358(12) 0.0131(9) 0.0028(9) -0.0070(8) -0.0014(8)
P4 0.0266(11) 0.0460(13) 0.0167(9) 0.0090(9) 0.0069(8) 0.0022(9)
P5 0.0336(12) 0.0481(14) 0.0272(11) 0.0059(11) -0.0120(9) -0.0112(10)
P6 0.0376(12) 0.0294(11) 0.0224(10) 0.0067(9) -0.0071(9) 0.0005(8)
P7 0.0379(12) 0.0390(13) 0.0206(10) -0.0045(10) 0.0047(9) 0.0032(9)
P8 0.078(2) 0.0543(19) 0.086(3) 0.0308(18) 0.055(2) 0.0145(18)
O1a 0.027(3) 0.038(3) 0.028(3) 0.011(3) -0.004(2) 0.005(3)

loop_
_atom_type_symbol
_atom_type_scat_dispersion_real
_atom_type_scat_dispersion_imag
_atom_type_scat_Cromer_Mann_a1
_atom_type_scat_Cromer_Mann_a2
_atom_type_scat_Cromer_Mann_a3
_atom_type_scat_Cromer_Mann_a4
_atom_type_scat_Cromer_Mann_b1
_atom_type_scat_Cromer_Mann_b2
_atom_type_scat_Cromer_Mann_b3
_atom_type_scat_Cromer_Mann_b4
_atom_type_scat_Cromer_Mann_c
_atom_type_scat_source
_atom_type_scat_dispersion_source
Ni 0.35663 1.12491 12.83760 7.29200 4.44380 2.38000 3.87850 0.25650 12.17630 66.34210 1.03410005569 'International Tables Volume C Table 6.1.1.4 (pp. 500-502)' 'Henke, Gullikson and Davis, At. Data and Nucl. Data Tables, 1993, 54, 2'
C 0.00347 0.00161 2.31000 1.02000 1.58860 0.86500 20.84390 10.20750 0.56870 51.65120 0.215599998832 'International Tables Volume C Table 6.1.1.4 (pp. 500-502)' 'Henke, Gullikson and Davis, At. Data and Nucl. Data Tables, 1993, 54, 2'
H 0.00000 0.00000 0.49300 0.32291 0.14019 0.04081 10.51090 26.12570 3.14236 57.79970 0.0030380000826 'International Tables Volume C Table 6.1.1.4 (pp. 500-502)' 'Henke, Gullikson and Davis, At. Data and Nucl. Data Tables, 1993, 54, 2'
Mo -1.68402 0.70339 3.70250 17.23560 12.88760 3.74290 0.27720 1.09580 11.00400 61.65840 4.38749980927 'International Tables Volume C Table 6.1.1.4 (pp. 500-502)' 'Henke, Gullikson and Davis, At. Data and Nucl. Data Tables, 1993, 54, 2'
O 0.01158 0.00611 3.04850 2.28680 1.54630 0.86700 13.27710 5.70110 0.32390 32.90890 0.250800013542 'International Tables Volume C Table 6.1.1.4 (pp. 500-502)' 'Henke, Gullikson and Davis, At. Data and Nucl. Data Tables, 1993, 54, 2'
N 0.00653 0.00323 12.21260 3.13220 2.01250 1.16630 0.00570 9.89330 28.99750 0.58260 -11.5290002823 'International Tables Volume C Table 6.1.1.4 (pp. 500-502)' 'Henke, Gullikson and Davis, At. Data and Nucl. Data Tables, 1993, 54, 2'
P 0.10434 0.09671 6.43450 4.17910 1.78000 1.49080 1.90670 27.15700 0.52600 68.16450 1.11489999294 'International Tables Volume C Table 6.1.1.4 (pp. 500-502)' 'Henke, Gullikson and Davis, At. Data and Nucl. Data Tables, 1993, 54, 2'

loop_
_geom_angle_atom_site_label_1
_geom_angle_atom_site_label_2
_geom_angle_atom_site_label_3
_geom_angle
_geom_angle_site_symmetry_1
_geom_angle_site_symmetry_3
C7 C1 H1 120.7(6) . .
N2 C1 H1 120.7(7) . .
N2 C1 C7 118.7(10) . .
C3 C2 H2 120.0(7) . .
N1 C2 H2 120.0(7) . .
N1 C2 C3 120.0(11) . .
H3 C3 C2 119.4(7) . .
C4 C3 C2 121.2(11) . .
C4 C3 H3 119.4(7) . .
C5 C4 C3 117.3(11) . .
C6 C4 C3 121.8(9) . .
C6 C4 C5 120.8(10) . .
H5 C5 C4 120.0(7) . .
C11 C5 C4 120.1(11) . .
C11 C5 H5 120.0(7) . .
C7 C6 C4 119.3(10) . .
C10 C6 C4 120.9(9) . .
C10 C6 C7 119.7(11) . .
C6 C7 C1 118.8(11) . .
H7 C7 C1 120.6(6) . .
H7 C7 C6 120.6(7) . .
C10 C9 H9 120.7(6) . .
N2 C9 H9 120.7(7) . .
N2 C9 C10 118.6(11) . .
C9 C10 C6 120.0(10) . .
H10 C10 C6 120.0(7) . .
H10 C10 C9 120.0(6) . .
H11 C11 C5 119.2(7) . .
N1 C11 C5 121.6(11) . .
N1 C11 H11 119.2(7) . .
O1 Mo1 Mo6 85.30(17) . .
O3 Mo1 Mo6 123.89(18) . .
O3 Mo1 O1 95.7(2) . .
O5 Mo1 Mo6 76.68(17) . .
O5 Mo1 O1 159.8(2) . .
O5 Mo1 O3 87.0(2) . .
O20 Mo1 Mo6 40.48(14) . .
O20 Mo1 O1 80.4(2) . .
O20 Mo1 O3 84.2(2) . .
O20 Mo1 O5 80.0(2) . .
O25 Mo1 Mo6 130.5(2) . .
O25 Mo1 O1 101.5(3) . .
O25 Mo1 O3 104.4(3) . .
O25 Mo1 O5 97.2(3) . .
O25 Mo1 O20 170.9(3) . .
O30 Mo1 Mo6 33.36(15) . .
O30 Mo1 O1 86.9(2) . .
O30 Mo1 O3 157.0(2) . .
O30 Mo1 O5 83.0(2) . .
O30 Mo1 O20 73.7(2) . .
O30 Mo1 O25 97.4(3) . .
O31 Mo2 Mo4 122.76(19) . .
O34 Mo2 Mo4 84.83(16) . .
O34 Mo2 O31 95.5(2) . .
O35 Mo2 Mo4 33.52(15) . .
O35 Mo2 O31 156.2(2) . .
O35 Mo2 O34 85.4(2) . .
O36 Mo2 Mo4 76.54(18) . .
O36 Mo2 O31 85.4(2) . .
O36 Mo2 O34 158.2(2) . .
O36 Mo2 O35 85.3(2) . .
O39 Mo2 Mo4 129.3(2) . .
O39 Mo2 O31 106.6(3) . .
O39 Mo2 O34 102.6(3) . .
O39 Mo2 O35 96.4(3) . .
O39 Mo2 O36 98.0(3) . .
O43 Mo2 Mo4 39.95(14) . .
O43 Mo2 O31 83.5(2) . .
O43 Mo2 O34 80.3(2) . .
O43 Mo2 O35 73.2(2) . .
O43 Mo2 O36 78.2(2) . .
O43 Mo2 O39 169.0(3) . .
O1 Mo3 Mo11 85.33(16) . .
O3 Mo3 Mo11 125.11(17) . .
O3 Mo3 O1 95.6(2) . .
O6 Mo3 Mo11 41.09(14) . .
O6 Mo3 O1 81.1(2) . .
O6 Mo3 O3 84.7(2) . .
O14 Mo3 Mo11 33.40(16) . .
O14 Mo3 O1 86.1(2) . .
O14 Mo3 O3 158.4(2) . .
O14 Mo3 O6 74.3(2) . .
O16 Mo3 Mo11 76.90(18) . .
O16 Mo3 O1 160.3(2) . .
O16 Mo3 O3 87.9(2) . .
O16 Mo3 O6 79.9(2) . .
O16 Mo3 O14 83.7(2) . .
O19 Mo3 Mo11 129.3(2) . .
O19 Mo3 O1 101.4(3) . .
O19 Mo3 O3 104.4(3) . .
O19 Mo3 O6 170.2(3) . .
O19 Mo3 O14 96.4(3) . .
O19 Mo3 O16 96.5(3) . .
Mo8 Mo4 Mo2 119.83(3) . .
O32 Mo4 Mo2 85.17(17) . .
O32 Mo4 Mo8 48.89(16) . .
O35 Mo4 Mo2 33.54(15) . .
O35 Mo4 Mo8 134.10(15) . .
O35 Mo4 O32 85.9(2) . .
O43 Mo4 Mo2 40.03(14) . .
O43 Mo4 Mo8 89.02(14) . .
O43 Mo4 O32 80.2(2) . .
O43 Mo4 O35 73.3(2) . .
O51 Mo4 Mo2 129.7(2) . .
O51 Mo4 Mo8 100.0(2) . .
O51 Mo4 O32 101.9(3) . .
O51 Mo4 O35 96.7(3) . .
O51 Mo4 O43 169.7(3) . .
O60 Mo4 Mo2 76.34(18) . .
O60 Mo4 Mo8 135.03(17) . .
O60 Mo4 O32 159.2(2) . .
O60 Mo4 O35 83.9(2) . .
O60 Mo4 O43 79.5(2) . .
O60 Mo4 O51 97.3(3) . .
O65 Mo4 Mo2 123.71(18) . .
O65 Mo4 Mo8 47.66(17) . .
O65 Mo4 O32 94.8(2) . .
O65 Mo4 O35 157.2(2) . .
O65 Mo4 O43 84.4(2) . .
O65 Mo4 O51 105.4(3) . .
O65 Mo4 O60 87.8(2) . .
O33 Mo5 Mo9 85.21(16) . 3_566
O37 Mo5 Mo9 130.0(2) . 3_566
O37 Mo5 O33 102.5(3) . .
O38 Mo5 Mo9 33.69(15) . 3_566
O38 Mo5 O33 86.1(2) . .
O38 Mo5 O37 96.8(3) . .
O40 Mo5 Mo9 76.65(17) . 3_566
O40 Mo5 O33 159.0(2) . .
O40 Mo5 O37 97.3(3) . .
O40 Mo5 O38 84.6(2) . .
O41 Mo5 Mo9 124.02(17) . 3_566
O41 Mo5 O33 95.7(2) . .
O41 Mo5 O37 104.6(3) . .
O41 Mo5 O38 157.6(2) . .
O41 Mo5 O40 86.1(3) . .
O48 Mo5 Mo9 40.60(14) . 3_566
O48 Mo5 O33 80.7(2) . .
O48 Mo5 O37 170.2(3) . .
O48 Mo5 O38 74.1(2) . .
O48 Mo5 O40 78.7(2) . .
O48 Mo5 O41 84.1(2) . .
Mo10 Mo6 Mo1 119.90(3) . .
O2 Mo6 Mo1 85.00(16) . .
O2 Mo6 Mo10 49.34(16) . .
O9 Mo6 Mo1 123.31(19) . .
O9 Mo6 Mo10 47.86(17) . .
O9 Mo6 O2 95.4(2) . .
O13 Mo6 Mo1 77.08(17) . .
O13 Mo6 Mo10 134.09(19) . .
O13 Mo6 O2 159.6(2) . .
O13 Mo6 O9 86.5(2) . .
O20 Mo6 Mo1 40.38(14) . .
O20 Mo6 Mo10 89.33(14) . .
O20 Mo6 O2 81.1(2) . .
O20 Mo6 O9 83.5(2) . .
O20 Mo6 O13 78.9(2) . .
O22 Mo6 Mo1 130.2(2) . .
O22 Mo6 Mo10 100.1(2) . .
O22 Mo6 O2 102.7(3) . .
O22 Mo6 O9 105.1(3) . .
O22 Mo6 O13 96.4(3) . .
O22 Mo6 O20 170.1(3) . .
O30 Mo6 Mo1 33.37(15) . .
O30 Mo6 Mo10 134.38(16) . .
O30 Mo6 O2 85.8(2) . .
O30 Mo6 O9 156.6(2) . .
O30 Mo6 O13 84.5(2) . .
O30 Mo6 O20 73.6(2) . .
O30 Mo6 O22 97.4(3) . .
O33 Mo7 Mo8 84.92(16) . 3_566
O41 Mo7 Mo8 122.85(17) . 3_566
O41 Mo7 O33 95.4(2) . .
O44 Mo7 Mo8 131.1(2) . 3_566
O44 Mo7 O33 102.2(3) . .
O44 Mo7 O41 104.8(3) . .
O45 Mo7 Mo8 33.29(15) . 3_566
O45 Mo7 O33 85.8(2) . .
O45 Mo7 O41 156.0(2) . .
O45 Mo7 O44 98.3(3) . .
O46 Mo7 Mo8 40.84(14) . 3_566
O46 Mo7 O33 81.3(2) . .
O46 Mo7 O41 82.6(2) . .
O46 Mo7 O44 171.4(3) . .
O46 Mo7 O45 74.0(2) . .
O1a Mo7 Mo8 76.90(17) . 3_566
O1a Mo7 O33 159.0(2) . .
O1a Mo7 O41 85.9(2) . .
O1a Mo7 O44 97.7(3) . .
O1a Mo7 O45 84.7(2) . .
O1a Mo7 O46 78.1(2) . .
Mo7 Mo8 Mo4 120.14(3) 3_566 .
O32 Mo8 Mo4 48.98(15) . .
O32 Mo8 Mo7 85.65(16) . 3_566
O45 Mo8 Mo4 134.68(16) 3_566 .
O45 Mo8 Mo7 33.14(16) 3_566 3_566
O45 Mo8 O32 86.6(2) 3_566 .
O46 Mo8 Mo4 89.13(13) 3_566 .
O46 Mo8 Mo7 40.94(13) 3_566 3_566
O46 Mo8 O32 81.6(2) 3_566 .
O46 Mo8 O45 73.9(2) 3_566 3_566
O49 Mo8 Mo4 135.84(18) . .
O49 Mo8 Mo7 76.15(18) . 3_566
O49 Mo8 O32 160.0(2) . .
O49 Mo8 O45 82.7(2) . 3_566
O49 Mo8 O46 79.2(2) . 3_566
O53 Mo8 Mo4 100.0(2) . .
O53 Mo8 Mo7 129.6(2) . 3_566
O53 Mo8 O32 101.7(3) . .
O53 Mo8 O45 97.0(3) . 3_566
O53 Mo8 O46 170.2(3) . 3_566
O53 Mo8 O49 96.3(3) . .
O65 Mo8 Mo4 48.14(17) . .
O65 Mo8 Mo7 123.36(19) . 3_566
O65 Mo8 O32 95.4(2) . .
O65 Mo8 O45 156.3(2) . 3_566
O65 Mo8 O46 83.0(2) . 3_566
O65 Mo8 O49 88.0(2) . .
O65 Mo8 O53 105.7(3) . .
O31 Mo9 Mo5 121.66(18) . 3_566
O34 Mo9 Mo5 85.41(15) . 3_566
O34 Mo9 O31 95.3(2) . .
O38 Mo9 Mo5 33.60(16) 3_566 3_566
O38 Mo9 O31 155.1(2) 3_566 .
O38 Mo9 O34 86.7(2) 3_566 .
O42 Mo9 Mo5 76.78(18) . 3_566
O42 Mo9 O31 85.5(2) . .
O42 Mo9 O34 159.4(2) . .
O42 Mo9 O38 84.2(2) . 3_566
O48 Mo9 Mo5 40.10(13) 3_566 3_566
O48 Mo9 O31 82.4(2) 3_566 .
O48 Mo9 O34 80.4(2) 3_566 .
O48 Mo9 O38 73.5(2) 3_566 3_566
O48 Mo9 O42 79.3(2) 3_566 .
O54 Mo9 Mo5 130.5(2) . 3_566
O54 Mo9 O31 106.2(3) . .
O54 Mo9 O34 103.2(3) . .
O54 Mo9 O38 97.5(3) . 3_566
O54 Mo9 O42 96.3(3) . .
O54 Mo9 O48 170.2(3) . 3_566
Mo12 Mo10 Mo6 120.12(3) . .
O2 Mo10 Mo6 49.13(16) . .
O2 Mo10 Mo12 85.85(17) . .
O9 Mo10 Mo6 48.55(18) . .
O9 Mo10 Mo12 122.5(2) . .
O9 Mo10 O2 95.8(2) . .
O10 Mo10 Mo6 88.66(14) . .
O10 Mo10 Mo12 40.47(14) . .
O10 Mo10 O2 80.8(2) . .
O10 Mo10 O9 83.0(2) . .
O11 Mo10 Mo6 134.86(17) . .
O11 Mo10 Mo12 33.52(17) . .
O11 Mo10 O2 86.6(2) . .
O11 Mo10 O9 155.9(3) . .
O11 Mo10 O10 73.7(2) . .
O26 Mo10 Mo6 99.9(2) . .
O26 Mo10 Mo12 131.1(2) . .
O26 Mo10 O2 102.9(3) . .
O26 Mo10 O9 104.5(3) . .
O26 Mo10 O10 171.1(3) . .
O26 Mo10 O11 98.3(3) . .
O28 Mo10 Mo6 134.0(2) . .
O28 Mo10 Mo12 77.1(2) . .
O28 Mo10 O2 160.6(3) . .
O28 Mo10 O9 85.7(3) . .
O28 Mo10 O10 80.2(2) . .
O28 Mo10 O11 84.4(3) . .
O28 Mo10 O26 95.4(3) . .
O6 Mo11 Mo3 40.50(14) . .
O7 Mo11 Mo3 76.76(19) . .
O7 Mo11 O6 78.6(2) . .
O8 Mo11 Mo3 85.01(17) . .
O8 Mo11 O6 80.9(2) . .
O8 Mo11 O7 159.1(2) . .
O12 Mo11 Mo3 122.93(19) . .
O12 Mo11 O6 83.0(2) . .
O12 Mo11 O7 86.2(3) . .
O12 Mo11 O8 95.4(3) . .
O14 Mo11 Mo3 33.34(15) . .
O14 Mo11 O6 73.6(2) . .
O14 Mo11 O7 84.5(3) . .
O14 Mo11 O8 85.8(2) . .
O14 Mo11 O12 156.2(2) . .
O17 Mo11 Mo3 130.6(3) . .
O17 Mo11 O6 170.8(3) . .
O17 Mo11 O7 97.9(3) . .
O17 Mo11 O8 101.8(3) . .
O17 Mo11 O12 105.3(3) . .
O17 Mo11 O14 97.7(3) . .
O8 Mo12 Mo10 84.93(17) . .
O10 Mo12 Mo10 40.33(15) . .
O10 Mo12 O8 80.1(2) . .
O11 Mo12 Mo10 33.45(16) . .
O11 Mo12 O8 85.8(2) . .
O11 Mo12 O10 73.5(2) . .
O12 Mo12 Mo10 123.2(2) . .
O12 Mo12 O8 95.7(3) . .
O12 Mo12 O10 83.6(2) . .
O12 Mo12 O11 156.5(3) . .
O21 Mo12 Mo10 130.4(3) . .
O21 Mo12 O8 103.0(3) . .
O21 Mo12 O10 170.4(3) . .
O21 Mo12 O11 97.5(3) . .
O21 Mo12 O12 105.0(3) . .
O29 Mo12 Mo10 77.3(2) . .
O29 Mo12 O8 159.6(3) . .
O29 Mo12 O10 79.9(3) . .
O29 Mo12 O11 84.9(3) . .
O29 Mo12 O12 85.9(3) . .
O29 Mo12 O21 96.2(3) . .
C11 N1 C2 119.7(11) . .
H1a N1 C2 120.2(7) . .
H1a N1 C11 120.2(7) . .
C9 N2 C1 124.2(11) . .
H2a N2 C1 117.9(7) . .
H2a N2 C9 117.9(7) . .
O1 Ni1 O1 180.0 3_667 .
O2 Ni1 O1 83.9(2) 3_667 .
O2 Ni1 O1 83.9(2) . 3_667
O2 Ni1 O1 96.1(2) . .
O2 Ni1 O1 96.1(2) 3_667 3_667
O2 Ni1 O2 180.0 . 3_667
O8 Ni1 O1 85.3(2) . 3_667
O8 Ni1 O1 85.3(2) 3_667 .
O8 Ni1 O1 94.7(2) . .
O8 Ni1 O1 94.7(2) 3_667 3_667
O8 Ni1 O2 84.8(2) . 3_667
O8 Ni1 O2 84.8(2) 3_667 .
O8 Ni1 O2 95.2(2) . .
O8 Ni1 O2 95.2(2) 3_667 3_667
O8 Ni1 O8 180.0 3_667 .
O32 Ni2 O32 180.0 3_566 .
O33 Ni2 O32 84.4(2) . .
O33 Ni2 O32 95.6(2) . 3_566
O33 Ni2 O32 95.6(2) 3_566 .
O33 Ni2 O32 84.4(2) 3_566 3_566
O33 Ni2 O33 180.0 . 3_566
O34 Ni2 O32 83.6(2) . 3_566
O34 Ni2 O32 96.4(2) 3_566 3_566
O34 Ni2 O32 96.4(2) . .
O34 Ni2 O32 83.6(2) 3_566 .
O34 Ni2 O33 95.3(2) . 3_566
O34 Ni2 O33 95.3(2) 3_566 .
O34 Ni2 O33 84.7(2) . .
O34 Ni2 O33 84.7(2) 3_566 3_566
O34 Ni2 O34 180.0 3_566 .
Mo3 O1 Mo1 82.1(2) . .
Ni1 O1 Mo1 134.8(3) . .
Ni1 O1 Mo3 136.5(3) . .
Mo10 O2 Mo6 81.5(2) . .
Ni1 O2 Mo6 134.9(3) 3_667 .
Ni1 O2 Mo10 135.3(3) 3_667 .
Mo3 O3 Mo1 83.5(2) . .
P3 O5 Mo1 135.4(4) . .
Mo11 O6 Mo3 98.4(2) . .
P1 O6 Mo3 125.4(3) . .
P1 O6 Mo11 126.0(3) . .
P7 O7 Mo11 137.3(4) . .
Mo12 O8 Mo11 81.4(2) . .
Ni1 O8 Mo11 135.0(3) . .
Ni1 O8 Mo12 135.6(3) . .
Mo10 O9 Mo6 83.6(2) . .
Mo12 O10 Mo10 99.2(2) . .
P1 O10 Mo10 126.0(3) . .
P1 O10 Mo12 126.7(4) . .
Mo12 O11 Mo10 113.0(3) . .
Mo12 O12 Mo11 83.7(2) . .
P3 O13 Mo6 134.8(4) . .
Mo11 O14 Mo3 113.3(3) . .
P3 O15 H15 109.5 . .
P7 O16 Mo3 136.0(4) . .
Mo6 O20 Mo1 99.1(2) . .
P1 O20 Mo1 126.4(3) . .
P1 O20 Mo6 125.5(3) . .
P1 O24 H24 109.5 . .
P7 O27 H27 109.5 . .
P8 O28 Mo10 132.8(5) . .
P8 O29 Mo12 134.0(4) . .
H29 O29 Mo12 116.3(15) . .
H29 O29 P8 109.7(15) . .
Mo6 O30 Mo1 113.3(3) . .
Mo9 O31 Mo2 83.9(2) . .
Mo8 O32 Mo4 82.1(2) . .
Ni2 O32 Mo4 134.9(3) . .
Ni2 O32 Mo8 135.7(3) . .
Mo7 O33 Mo5 81.5(2) . .
Ni2 O33 Mo5 135.3(3) 3_566 .
Ni2 O33 Mo7 134.8(3) 3_566 .
Mo9 O34 Mo2 81.10(19) . .
Ni2 O34 Mo2 135.2(3) 3_566 .
Ni2 O34 Mo9 135.9(3) 3_566 .
Mo4 O35 Mo2 112.9(2) . .
P4 O36 Mo2 137.4(4) . .
Mo9 O38 Mo5 112.7(3) 3_566 .
P5 O40 Mo5 136.5(4) . .
Mo7 O41 Mo5 83.8(2) . .
P5 O42 Mo9 135.5(4) 3_566 .
Mo4 O43 Mo2 100.0(2) . .
P2 O43 Mo2 125.7(3) . .
P2 O43 Mo4 126.4(3) . .
Mo8 O45 Mo7 113.6(2) 3_566 .
Mo8 O46 Mo7 98.2(2) 3_566 .
P2 O46 Mo7 125.3(3) 3_566 .
P2 O46 Mo8 124.9(3) 3_566 3_566
Mo9 O48 Mo5 99.3(2) 3_566 .
P2 O48 Mo5 126.2(3) 3_566 .
P2 O48 Mo9 125.9(3) 3_566 3_566
P6 O49 Mo8 136.8(4) . .
P4 O50 H50 109.5 . .
P6 O52 H52 109.5 . .
P2 O55 H55 109.5 . .
P5 O58 H58 109.5 . .
P4 O60 Mo4 135.9(4) . .
Mo8 O65 Mo4 84.2(2) . .
O10 P1 O6 108.5(3) . .
O20 P1 O6 109.5(3) . .
O20 P1 O10 109.3(3) . .
O24 P1 O6 110.5(3) . .
O24 P1 O10 110.9(3) . .
O24 P1 O20 108.1(3) . .
O46 P2 O43 109.8(3) 3_566 .
O48 P2 O43 109.1(3) 3_566 .
O48 P2 O46 109.7(3) 3_566 3_566
O55 P2 O43 107.9(3) . .
O55 P2 O46 110.4(3) . 3_566
O55 P2 O48 109.9(3) . 3_566
O13 P3 O5 113.0(3) . .
O15 P3 O5 109.1(4) . .
O15 P3 O13 105.8(4) . .
O23 P3 O5 109.8(4) . .
O23 P3 O13 109.8(4) . .
O23 P3 O15 109.2(4) . .
O47 P4 O36 108.5(4) . .
O50 P4 O36 108.5(4) . .
O50 P4 O47 109.4(3) . .
O60 P4 O36 112.5(3) . .
O60 P4 O47 112.0(4) . .
O60 P4 O50 105.9(4) . .
O42 P5 O40 114.5(3) 3_566 .
O58 P5 O40 109.9(5) . .
O58 P5 O42 106.0(5) . 3_566
O59 P5 O40 107.3(5) . .
O59 P5 O42 110.6(5) . 3_566
O59 P5 O58 108.4(8) . .
O52 P6 O49 111.7(4) . .
O56 P6 O49 108.1(4) . .
O56 P6 O52 104.2(4) . .
O1a P6 O49 113.1(3) 3_566 .
O1a P6 O52 109.0(4) 3_566 .
O1a P6 O56 110.4(4) 3_566 .
O16 P7 O7 113.0(4) . .
O18 P7 O7 111.1(4) . .
O18 P7 O16 110.5(4) . .
O27 P7 O7 107.5(4) . .
O27 P7 O16 108.0(4) . .
O27 P7 O18 106.5(4) . .
O28 P8 O4 107.4(8) . .
O29 P8 O4 109.8(8) . .
O29 P8 O28 116.3(4) . .
O61 P8 O4 108.4(10) . .
O61 P8 O28 109.8(7) . .
O61 P8 O29 104.8(8) . .
P6 O1a Mo7 136.2(4) 3_566 .

loop_
_geom_bond_atom_site_label_1
_geom_bond_atom_site_label_2
_geom_bond_distance
_geom_bond_site_symmetry_2
C1 H1 0.9300 .
C1 C7 1.401(17) .
C1 N2 1.331(16) .
C2 H2 0.9300 .
C2 C3 1.348(19) .
C2 N1 1.387(15) .
C3 H3 0.9300 .
C3 C4 1.398(15) .
C4 C5 1.384(14) .
C4 C6 1.481(16) .
C5 H5 0.9300 .
C5 C11 1.377(18) .
C6 C7 1.396(14) .
C6 C10 1.377(15) .
C7 H7 0.9300 .
C9 H9 0.9300 .
C9 C10 1.380(17) .
C9 N2 1.345(15) .
C10 H10 0.9300 .
C11 H11 0.9300 .
C11 N1 1.323(15) .
Mo1 Mo6 3.4840(15) .
Mo1 O1 1.970(5) .
Mo1 O3 1.940(6) .
Mo1 O5 2.040(6) .
Mo1 O20 2.286(6) .
Mo1 O25 1.687(6) .
Mo1 O30 2.086(6) .
Mo2 Mo4 3.4921(16) .
Mo2 O31 1.932(6) .
Mo2 O34 1.981(5) .
Mo2 O35 2.095(6) .
Mo2 O36 2.043(6) .
Mo2 O39 1.680(6) .
Mo2 O43 2.281(6) .
Mo3 Mo11 3.4787(16) .
Mo3 O1 1.970(5) .
Mo3 O3 1.946(6) .
Mo3 O6 2.284(6) .
Mo3 O14 2.081(6) .
Mo3 O16 2.066(6) .
Mo3 O19 1.684(7) .
Mo4 Mo8 2.5952(12) .
Mo4 O32 1.977(5) .
Mo4 O35 2.094(6) .
Mo4 O43 2.277(6) .
Mo4 O51 1.665(6) .
Mo4 O60 2.071(6) .
Mo4 O65 1.943(6) .
Mo5 Mo9 3.4882(13) 3_566
Mo5 O33 1.983(5) .
Mo5 O37 1.688(6) .
Mo5 O38 2.093(6) .
Mo5 O40 2.059(6) .
Mo5 O41 1.937(6) .
Mo5 O48 2.277(5) .
Mo6 Mo10 2.5882(14) .
Mo6 O2 1.979(6) .
Mo6 O9 1.952(6) .
Mo6 O13 2.058(6) .
Mo6 O20 2.291(6) .
Mo6 O22 1.688(7) .
Mo6 O30 2.086(6) .
Mo7 Mo8 3.4963(15) 3_566
Mo7 O33 1.986(5) .
Mo7 O41 1.942(6) .
Mo7 O44 1.675(6) .
Mo7 O45 2.085(6) .
Mo7 O46 2.315(5) .
Mo7 O1a 2.051(6) .
Mo8 O32 1.974(5) .
Mo8 O45 2.094(6) 3_566
Mo8 O46 2.310(6) 3_566
Mo8 O49 2.056(6) .
Mo8 O53 1.680(6) .
Mo8 O65 1.928(6) .
Mo9 O31 1.928(6) .
Mo9 O34 1.990(5) .
Mo9 O38 2.098(5) 3_566
Mo9 O42 2.080(6) .
Mo9 O48 2.300(5) 3_566
Mo9 O54 1.678(6) .
Mo10 Mo12 3.4877(15) .
Mo10 O2 1.985(5) .
Mo10 O9 1.931(6) .
Mo10 O10 2.287(6) .
Mo10 O11 2.089(7) .
Mo10 O26 1.682(7) .
Mo10 O28 2.079(7) .
Mo11 O6 2.311(6) .
Mo11 O7 2.054(7) .
Mo11 O8 1.987(6) .
Mo11 O12 1.941(7) .
Mo11 O14 2.084(6) .
Mo11 O17 1.679(7) .
Mo12 O8 1.981(6) .
Mo12 O10 2.293(6) .
Mo12 O11 2.093(7) .
Mo12 O12 1.938(6) .
Mo12 O21 1.665(7) .
Mo12 O29 2.048(7) .
N1 H1a 0.8600 .
N2 H2a 0.8600 .
Ni1 O1 2.112(5) .
Ni1 O1 2.112(5) 3_667
Ni1 O2 2.125(6) .
Ni1 O2 2.125(6) 3_667
Ni1 O8 2.165(6) 3_667
Ni1 O8 2.165(6) .
Ni2 O32 2.111(5) 3_566
Ni2 O32 2.111(5) .
Ni2 O33 2.169(5) 3_566
Ni2 O33 2.169(5) .
Ni2 O34 2.112(5) .
Ni2 O34 2.112(5) 3_566
O4 P8 1.560(19) .
O5 P3 1.534(6) .
O6 P1 1.538(6) .
O7 P7 1.511(7) .
O10 P1 1.545(6) .
O13 P3 1.529(6) .
O15 H15 0.8200 .
O15 P3 1.563(6) .
O16 P7 1.537(7) .
O18 P7 1.523(8) .
O20 P1 1.530(6) .
O23 P3 1.518(7) .
O24 H24 0.8200 .
O24 P1 1.545(6) .
O27 H27 0.8200 .
O27 P7 1.564(7) .
O28 P8 1.523(9) .
O29 P8 1.510(9) .
O29 H29 0.850(9) .
O36 P4 1.518(7) .
O40 P5 1.509(7) .
O42 P5 1.507(7) 3_566
O43 P2 1.540(6) .
O46 P2 1.542(6) 3_566
O47 P4 1.529(6) .
O48 P2 1.537(6) 3_566
O49 P6 1.521(7) .
O50 H50 0.8200 .
O50 P4 1.571(7) .
O52 H52 0.8200 .
O52 P6 1.557(6) .
O55 H55 0.8200 .
O55 P2 1.544(6) .
O56 P6 1.542(7) .
O58 H58 0.8200 .
O58 P5 1.538(9) .
O59 P5 1.548(10) .
O60 P4 1.525(7) .
O61 P8 1.580(19) .
P6 O1a 1.523(7) 3_566

loop_
_restr_distance_atom_site_label_1
_restr_distance_atom_site_label_2
_restr_distance_site_symmetry_2
_restr_distance_target
_restr_distance_target_weight_param
_restr_distance_diff
Mo12 H29 1 2.5532 0.0200 0.0110
O29 H29 1 0.8500 0.0100 -0.0004
P8 H29 1 1.9667 0.0200 -0.0005
